data_4311778
loop_
_publ_author_name
'Hon Man Lee'
'Jing Yao Zeng'
'Ching-Han Hu'
'Ming-Tsung Lee'

_publ_contact_author_address
;National Changhua University of Education
Department of Chemistry
Changhua
Taiwan
50058    
;
_publ_contact_author_email leehm@cc.ncue.edu.tw
_publ_contact_author_fax 886(4)7211190
_publ_contact_author_name 'Hon Man Lee'
_publ_contact_author_phone 886(4)7232105X3523
_publ_section_title
;
 A New Tridentate Pincer Phosphine/N-Heterocyclic Carbene Ligand:
 Palladium Complexes, Their Structures, and Catalytic Activities
;
_journal_name_full 'Inorganic Chemistry'
_journal_page_first 6822
_journal_page_last 6829
_journal_paper_doi 10.1021/ic049492x
_journal_volume 43
_journal_year 2004
_chemical_formula_sum 'C62 H60 Cl4 N4 P4 Pd2'
_chemical_formula_weight 1339.62
_space_group_IT_number 15
_symmetry_cell_setting monoclinic
_symmetry_Int_Tables_number 15
_symmetry_space_group_name_Hall '-C 2yc'
_symmetry_space_group_name_H-M 'C 1 2/c 1'
_atom_sites_solution_hydrogens geom
_atom_sites_solution_primary direct
_atom_sites_solution_secondary difmap
_audit_creation_method SHELXL-97
_cell_angle_alpha 90.00
_cell_angle_beta 114.119(11)
_cell_angle_gamma 90.00
_cell_formula_units_Z 8
_cell_length_a 50.480(16)
_cell_length_b 11.333(3)
_cell_length_c 24.738(7)
_cell_measurement_reflns_used 1017
_cell_measurement_temperature 273(2)
_cell_measurement_theta_max 22.8
_cell_measurement_theta_min 2.2
_cell_volume 12917(7)
_computing_cell_refinement 'SAINT 6.28a (Bruker, 2001)'
_computing_data_collection 'SMART 5.054 (Bruker, 2001)'
_computing_data_reduction 'SAINT 6.28a'
_computing_molecular_graphics 'SHELXTL 5.1'
_computing_publication_material 'SHELXTL 5.1'
_computing_structure_refinement 'SHELXTL 5.1'
_computing_structure_solution 'SHELXTL 5.1 (Sheldrick, 1998)'
_diffrn_ambient_temperature 273(2)
_diffrn_measured_fraction_theta_full 0.998
_diffrn_measured_fraction_theta_max 0.998
_diffrn_measurement_device_type 'Bruker SMART 1000'
_diffrn_measurement_method /w
_diffrn_radiation_monochromator graphite
_diffrn_radiation_probe x-ray
_diffrn_radiation_type MoK\a
_diffrn_radiation_wavelength 0.71073
_diffrn_reflns_av_R_equivalents 0.0723
_diffrn_reflns_av_sigmaI/netI 0.0754
_diffrn_reflns_limit_h_max 56
_diffrn_reflns_limit_h_min -62
_diffrn_reflns_limit_k_max 13
_diffrn_reflns_limit_k_min -13
_diffrn_reflns_limit_l_max 30
_diffrn_reflns_limit_l_min -30
_diffrn_reflns_number 36587
_diffrn_reflns_theta_full 26.03
_diffrn_reflns_theta_max 26.03
_diffrn_reflns_theta_min 1.98
_diffrn_source 'fine-focus sealed tube'
_diffrn_standards_number 0
_exptl_absorpt_coefficient_mu 0.861
_exptl_absorpt_correction_T_max 0.8535
_exptl_absorpt_correction_T_min 0.8071
_exptl_absorpt_correction_type none
_exptl_crystal_colour colorless
_exptl_crystal_density_diffrn 1.378
_exptl_crystal_density_method 'not measured'
_exptl_crystal_description prism
_exptl_crystal_F_000 5440
_exptl_crystal_size_max 0.26
_exptl_crystal_size_mid 0.23
_exptl_crystal_size_min 0.19
_refine_diff_density_max 2.014
_refine_diff_density_min -0.678
_refine_diff_density_rms 0.164
_refine_ls_extinction_method none
_refine_ls_goodness_of_fit_ref 1.027
_refine_ls_hydrogen_treatment constr
_refine_ls_matrix_type full
_refine_ls_number_parameters 705
_refine_ls_number_reflns 12706
_refine_ls_number_restraints 6
_refine_ls_restrained_S_all 1.034
_refine_ls_R_factor_all 0.1211
_refine_ls_R_factor_gt 0.0648
_refine_ls_shift/su_max 0.001
_refine_ls_shift/su_mean 0.000
_refine_ls_structure_factor_coef Fsqd
_refine_ls_weighting_details 'calc w=1/[\s^2^(Fo^2^)+(0.1350P)^2^+0.0000P] where P=(Fo^2^+2Fc^2^)/3'
_refine_ls_weighting_scheme calc
_refine_ls_wR_factor_gt 0.1931
_refine_ls_wR_factor_ref 0.2293
_reflns_number_gt 7214
_reflns_number_total 12706
_reflns_threshold_expression I>2\s
_cod_data_source_file ic049492xsi20040806_112806_2.cif
_cod_data_source_block compound_4
_cod_original_sg_symbol_H-M 'C 2/c'
_cod_database_code 4311778

loop_
_symmetry_equiv_pos_as_xyz
'x, y, z'
'-x, y, -z+1/2'
'x+1/2, y+1/2, z'
'-x+1/2, y+1/2, -z+1/2'
'-x, -y, -z'
'x, -y, z-1/2'
'-x+1/2, -y+1/2, -z'
'x+1/2, -y+1/2, z-1/2'

loop_
_atom_site_label
_atom_site_type_symbol
_atom_site_fract_x
_atom_site_fract_y
_atom_site_fract_z
_atom_site_U_iso_or_equiv
_atom_site_adp_type
_atom_site_occupancy
_atom_site_symmetry_multiplicity
_atom_site_calc_flag
_atom_site_refinement_flags
_atom_site_disorder_assembly
_atom_site_disorder_group
Pd1 Pd 0.320481(12) 0.08135(4) 0.37656(3) 0.04096(19) Uani 1 1 d . . .
Pd2 Pd 0.411089(13) 0.69195(5) 0.72611(3) 0.0461(2) Uani 1 1 d . . .
Cl1 Cl 0.35478(5) 0.02849(17) 0.34014(11) 0.0642(6) Uani 1 1 d . . .
Cl2 Cl 0.45573(5) 0.6710(2) 0.80663(11) 0.0684(6) Uani 1 1 d . . .
Cl3 Cl 0.34962(10) 0.1603(4) 0.56793(17) 0.1341(14) Uani 1 1 d . . .
Cl4A Cl 0.2548(3) 0.5579(5) 0.4396(5) 0.132(4) Uani 0.40 1 d PU A 1
Cl4B Cl 0.3109(5) 0.3966(18) 0.5557(9) 0.128(6) Uiso 0.20 1 d P B 2
Cl4C Cl 0.3152(5) -0.140(2) 0.1325(10) 0.070(6) Uiso 0.10 1 d P C 3
Cl4D Cl 0.2634(5) 0.7189(19) 0.5297(9) 0.058(5) Uiso 0.10 1 d P . 4
Cl4E Cl 0.2338(3) 0.5444(13) 0.4046(6) 0.014(3) Uiso 0.10 1 d P D 5
Cl4F Cl 0.2728(3) 0.5500(16) 0.4615(8) 0.023(4) Uiso 0.10 1 d P E 6
N1 N 0.27750(13) 0.2367(5) 0.3989(3) 0.0410(14) Uani 1 1 d . . .
N2 N 0.28350(13) 0.0728(5) 0.4458(3) 0.0419(14) Uani 1 1 d . . .
N3 N 0.35384(15) 0.7993(6) 0.6548(3) 0.0566(18) Uani 1 1 d . . .
N4 N 0.36111(16) 0.6551(7) 0.6077(3) 0.0611(19) Uani 1 1 d . . .
P1 P 0.31051(4) -0.11607(15) 0.38580(9) 0.0411(5) Uani 1 1 d . . .
P2 P 0.33344(5) 0.27286(16) 0.36890(10) 0.0453(5) Uani 1 1 d . . .
P3 P 0.40755(4) 0.49037(16) 0.70855(9) 0.0435(5) Uani 1 1 d . . .
P4 P 0.41610(5) 0.89553(18) 0.73077(12) 0.0602(6) Uani 1 1 d . . .
C1 C 0.29247(15) 0.1338(6) 0.4091(3) 0.0378(16) Uani 1 1 d . . .
C2 C 0.25922(17) 0.2367(8) 0.4282(4) 0.053(2) Uani 1 1 d . . .
H2A H 0.2466 0.2972 0.4274 0.064 Uiso 1 1 calc R . .
C3 C 0.26262(17) 0.1387(7) 0.4567(3) 0.051(2) Uani 1 1 d . . .
H3A H 0.2530 0.1159 0.4801 0.061 Uiso 1 1 calc R . .
C4 C 0.29438(18) -0.0379(7) 0.4729(3) 0.0499(19) Uani 1 1 d . . .
H4A H 0.2855 -0.0581 0.4998 0.060 Uiso 1 1 calc R . .
H4B H 0.3152 -0.0322 0.4958 0.060 Uiso 1 1 calc R . .
C5 C 0.28803(17) -0.1342(6) 0.4266(3) 0.0467(18) Uani 1 1 d . . .
H5A H 0.2677 -0.1311 0.3994 0.056 Uiso 1 1 calc R . .
H5B H 0.2917 -0.2108 0.4458 0.056 Uiso 1 1 calc R . .
C6 C 0.29339(16) -0.2069(6) 0.3213(3) 0.0435(17) Uani 1 1 d . . .
C7 C 0.27600(18) -0.3019(7) 0.3224(4) 0.057(2) Uani 1 1 d . . .
H7A H 0.2718 -0.3145 0.3553 0.068 Uiso 1 1 calc R . .
C8 C 0.26494(18) -0.3781(8) 0.2736(5) 0.065(2) Uani 1 1 d . . .
H8A H 0.2531 -0.4405 0.2740 0.078 Uiso 1 1 calc R . .
C9 C 0.2713(2) -0.3622(9) 0.2254(4) 0.072(3) Uani 1 1 d . . .
H9A H 0.2643 -0.4145 0.1937 0.086 Uiso 1 1 calc R . .
C10 C 0.2883(2) -0.2671(10) 0.2243(4) 0.072(3) Uani 1 1 d . . .
H10A H 0.2927 -0.2549 0.1916 0.087 Uiso 1 1 calc R . .
C11 C 0.29885(18) -0.1906(7) 0.2715(4) 0.056(2) Uani 1 1 d . . .
H11A H 0.3099 -0.1262 0.2698 0.067 Uiso 1 1 calc R . .
C12 C 0.34389(16) -0.1930(6) 0.4299(3) 0.0433(17) Uani 1 1 d . . .
C13 C 0.34846(18) -0.3087(7) 0.4189(4) 0.059(2) Uani 1 1 d . . .
H13A H 0.3341 -0.3493 0.3882 0.071 Uiso 1 1 calc R . .
C14 C 0.3742(2) -0.3652(9) 0.4531(5) 0.076(3) Uani 1 1 d . . .
H14A H 0.3767 -0.4437 0.4453 0.091 Uiso 1 1 calc R . .
C15 C 0.3954(2) -0.3093(9) 0.4971(4) 0.067(2) Uani 1 1 d . . .
H15A H 0.4128 -0.3475 0.5192 0.080 Uiso 1 1 calc R . .
C16 C 0.3912(2) -0.1962(10) 0.5087(5) 0.084(3) Uani 1 1 d . . .
H16A H 0.4058 -0.1578 0.5401 0.101 Uiso 1 1 calc R . .
C17 C 0.3656(2) -0.1347(9) 0.4750(4) 0.075(3) Uani 1 1 d . . .
H17A H 0.3634 -0.0561 0.4831 0.091 Uiso 1 1 calc R . .
C18 C 0.28123(17) 0.3374(7) 0.3665(4) 0.0499(19) Uani 1 1 d . . .
H18A H 0.2691 0.4017 0.3689 0.060 Uiso 1 1 calc R . .
H18B H 0.2749 0.3162 0.3251 0.060 Uiso 1 1 calc R . .
C19 C 0.31214(18) 0.3784(6) 0.3900(4) 0.054(2) Uani 1 1 d . . .
H19A H 0.3199 0.3849 0.4328 0.065 Uiso 1 1 calc R . .
H19B H 0.3131 0.4556 0.3739 0.065 Uiso 1 1 calc R . .
C20 C 0.32550(17) 0.3191(6) 0.2943(4) 0.0466(18) Uani 1 1 d . . .
C21 C 0.30733(18) 0.2541(8) 0.2471(4) 0.058(2) Uani 1 1 d . . .
H21A H 0.3009 0.1809 0.2538 0.070 Uiso 1 1 calc R . .
C22 C 0.2983(2) 0.2947(10) 0.1898(4) 0.070(3) Uani 1 1 d . . .
H22A H 0.2855 0.2503 0.1584 0.084 Uiso 1 1 calc R . .
C23 C 0.3084(2) 0.4014(10) 0.1794(5) 0.078(3) Uani 1 1 d . . .
H23A H 0.3028 0.4280 0.1408 0.094 Uiso 1 1 calc R . .
C24 C 0.3262(2) 0.4669(9) 0.2245(5) 0.078(3) Uani 1 1 d . . .
H24A H 0.3328 0.5390 0.2169 0.094 Uiso 1 1 calc R . .
C25 C 0.3350(2) 0.4287(7) 0.2826(5) 0.064(2) Uani 1 1 d . . .
H25A H 0.3472 0.4756 0.3137 0.077 Uiso 1 1 calc R . .
C26 C 0.37041(17) 0.3039(6) 0.4149(4) 0.0491(19) Uani 1 1 d . . .
C27 C 0.3790(2) 0.3070(8) 0.4766(5) 0.072(3) Uani 1 1 d . . .
H27A H 0.3653 0.2942 0.4920 0.087 Uiso 1 1 calc R . .
C28 C 0.4077(3) 0.3287(10) 0.5151(5) 0.098(4) Uani 1 1 d . . .
H28A H 0.4133 0.3317 0.5558 0.117 Uiso 1 1 calc R . .
C29 C 0.4284(2) 0.3462(10) 0.4900(6) 0.089(3) Uani 1 1 d . . .
H29A H 0.4476 0.3618 0.5146 0.107 Uiso 1 1 calc R . .
C30 C 0.4203(2) 0.3404(10) 0.4319(6) 0.085(3) Uani 1 1 d . . .
H30A H 0.4343 0.3489 0.4167 0.102 Uiso 1 1 calc R . .
C31 C 0.39166(19) 0.3220(8) 0.3932(4) 0.065(2) Uani 1 1 d . . .
H31A H 0.3866 0.3216 0.3526 0.078 Uiso 1 1 calc R . .
C32 C 0.37273(17) 0.7155(7) 0.6584(3) 0.0469(18) Uani 1 1 d . . .
C33 C 0.3291(2) 0.7872(10) 0.6003(4) 0.077(3) Uani 1 1 d . . .
H33A H 0.3125 0.8339 0.5874 0.093 Uiso 1 1 calc R . .
C34 C 0.3339(2) 0.6982(10) 0.5713(5) 0.078(3) Uani 1 1 d . . .
H34A H 0.3217 0.6701 0.5342 0.093 Uiso 1 1 calc R . .
C35 C 0.3733(2) 0.5467(9) 0.5934(4) 0.068(2) Uani 1 1 d . . .
H35A H 0.3918 0.5643 0.5921 0.082 Uiso 1 1 calc R . .
H35B H 0.3603 0.5174 0.5548 0.082 Uiso 1 1 calc R . .
C36 C 0.37733(18) 0.4537(7) 0.6402(3) 0.055(2) Uani 1 1 d . . .
H36A H 0.3807 0.3777 0.6262 0.066 Uiso 1 1 calc R . .
H36B H 0.3598 0.4479 0.6470 0.066 Uiso 1 1 calc R . .
C37 C 0.40369(17) 0.3927(6) 0.7633(4) 0.0482(19) Uani 1 1 d . . .
C38 C 0.3833(2) 0.3039(7) 0.7469(5) 0.070(3) Uani 1 1 d . . .
H38A H 0.3718 0.2906 0.7071 0.084 Uiso 1 1 calc R . .
C39 C 0.3800(3) 0.2360(8) 0.7887(6) 0.076(3) Uani 1 1 d . . .
H39A H 0.3662 0.1763 0.7767 0.091 Uiso 1 1 calc R . .
C40 C 0.3952(3) 0.2508(9) 0.8440(6) 0.087(3) Uani 1 1 d . . .
H40A H 0.3925 0.2033 0.8721 0.104 Uiso 1 1 calc R . .
C41 C 0.4146(4) 0.3351(14) 0.8597(6) 0.133(6) Uani 1 1 d . . .
H41A H 0.4258 0.3451 0.9000 0.160 Uiso 1 1 calc R . .
C42 C 0.4198(3) 0.4111(9) 0.8208(4) 0.086(3) Uani 1 1 d . . .
H42A H 0.4336 0.4707 0.8341 0.104 Uiso 1 1 calc R . .
C43 C 0.43879(17) 0.4396(7) 0.6950(3) 0.0500(19) Uani 1 1 d . . .
C44 C 0.4451(2) 0.3233(8) 0.6958(4) 0.067(2) Uani 1 1 d . . .
H44A H 0.4337 0.2690 0.7048 0.080 Uiso 1 1 calc R . .
C45 C 0.4677(2) 0.2826(10) 0.6838(5) 0.077(3) Uani 1 1 d . . .
H45A H 0.4716 0.2023 0.6844 0.092 Uiso 1 1 calc R . .
C46 C 0.4840(2) 0.3624(12) 0.6712(5) 0.086(3) Uani 1 1 d . . .
H46A H 0.4998 0.3369 0.6642 0.103 Uiso 1 1 calc R . .
C47 C 0.4776(3) 0.4845(11) 0.6683(5) 0.094(4) Uani 1 1 d . . .
H47A H 0.4885 0.5387 0.6577 0.113 Uiso 1 1 calc R . .
C48 C 0.4557(2) 0.5201(9) 0.6813(4) 0.072(3) Uani 1 1 d . . .
H48A H 0.4517 0.6003 0.6812 0.087 Uiso 1 1 calc R . .
C49 C 0.35700(19) 0.8860(8) 0.6979(4) 0.066(2) Uani 1 1 d . . .
H49A H 0.3611 0.8480 0.7356 0.080 Uiso 1 1 calc R . .
H49B H 0.3389 0.9293 0.6866 0.080 Uiso 1 1 calc R . .
C50 C 0.3812(2) 0.9711(8) 0.7050(6) 0.090(3) Uani 1 1 d . . .
H50A H 0.3820 1.0321 0.7331 0.108 Uiso 1 1 calc R . .
H50B H 0.3772 1.0088 0.6672 0.108 Uiso 1 1 calc R . .
C51 C 0.4340(2) 0.9362(8) 0.6825(5) 0.067(2) Uani 1 1 d . . .
C52 C 0.4230(3) 1.0127(9) 0.6353(5) 0.083(3) Uani 1 1 d . . .
H52A H 0.4056 1.0513 0.6276 0.099 Uiso 1 1 calc R . .
C53 C 0.4371(3) 1.0329(11) 0.6000(6) 0.098(4) Uani 1 1 d . . .
H53A H 0.4296 1.0895 0.5704 0.118 Uiso 1 1 calc R . .
C54 C 0.4604(4) 0.9775(14) 0.6055(6) 0.105(4) Uani 1 1 d . . .
H54A H 0.4690 0.9904 0.5790 0.127 Uiso 1 1 calc R . .
C55 C 0.4721(3) 0.8995(13) 0.6510(7) 0.108(4) Uani 1 1 d . . .
H55A H 0.4891 0.8599 0.6562 0.129 Uiso 1 1 calc R . .
C56 C 0.4591(2) 0.8779(10) 0.6904(6) 0.090(3) Uani 1 1 d . . .
H56A H 0.4673 0.8246 0.7214 0.108 Uiso 1 1 calc R . .
C57 C 0.4355(2) 0.9599(7) 0.8006(4) 0.065(2) Uani 1 1 d . . .
C58 C 0.4572(2) 1.0451(8) 0.8132(5) 0.083(3) Uani 1 1 d . . .
H58A H 0.4625 1.0696 0.7832 0.100 Uiso 1 1 calc R . .
C59 C 0.4710(3) 1.0942(10) 0.8692(7) 0.105(4) Uani 1 1 d . . .
H59A H 0.4853 1.1508 0.8757 0.126 Uiso 1 1 calc R . .
C60 C 0.4644(4) 1.0633(12) 0.9132(7) 0.121(5) Uani 1 1 d . . .
H60A H 0.4736 1.0989 0.9501 0.145 Uiso 1 1 calc R . .
C61 C 0.4427(4) 0.9735(13) 0.9041(7) 0.120(5) Uani 1 1 d . . .
H61A H 0.4384 0.9477 0.9354 0.144 Uiso 1 1 calc R . .
C62 C 0.4278(3) 0.9251(10) 0.8461(6) 0.096(4) Uani 1 1 d . . .
H62A H 0.4129 0.8705 0.8388 0.115 Uiso 1 1 calc R . .

loop_
_atom_site_aniso_label
_atom_site_aniso_U_11
_atom_site_aniso_U_22
_atom_site_aniso_U_33
_atom_site_aniso_U_23
_atom_site_aniso_U_13
_atom_site_aniso_U_12
Pd1 0.0498(4) 0.0269(3) 0.0581(4) -0.0029(2) 0.0342(3) -0.0006(2)
Pd2 0.0424(3) 0.0327(3) 0.0637(4) 0.0037(3) 0.0221(3) 0.0021(2)
Cl1 0.0775(15) 0.0423(11) 0.1031(18) -0.0066(11) 0.0678(14) 0.0009(10)
Cl2 0.0523(12) 0.0560(13) 0.0799(16) -0.0078(11) 0.0097(11) 0.0033(10)
Cl3 0.147(3) 0.117(3) 0.111(3) -0.005(2) 0.025(2) -0.009(3)
Cl4A 0.287(13) 0.028(3) 0.195(10) 0.001(5) 0.214(10) 0.003(6)
N1 0.044(3) 0.039(3) 0.045(4) -0.002(3) 0.025(3) 0.001(3)
N2 0.049(4) 0.038(3) 0.047(4) 0.001(3) 0.029(3) 0.003(3)
N3 0.053(4) 0.059(4) 0.063(5) 0.019(4) 0.029(4) 0.010(3)
N4 0.062(5) 0.069(5) 0.052(4) 0.018(4) 0.025(4) 0.016(4)
P1 0.0526(12) 0.0271(9) 0.0508(12) -0.0003(8) 0.0283(10) -0.0014(8)
P2 0.0515(12) 0.0288(9) 0.0644(13) -0.0055(9) 0.0328(10) -0.0048(8)
P3 0.0480(12) 0.0318(10) 0.0533(12) 0.0009(8) 0.0232(10) -0.0017(8)
P4 0.0588(14) 0.0336(11) 0.0942(18) 0.0043(11) 0.0373(13) 0.0019(10)
C1 0.039(4) 0.035(4) 0.040(4) -0.006(3) 0.017(3) -0.001(3)
C2 0.056(5) 0.056(5) 0.060(5) -0.006(4) 0.036(4) 0.009(4)
C3 0.064(5) 0.054(5) 0.054(5) 0.000(4) 0.044(4) 0.006(4)
C4 0.061(5) 0.046(4) 0.052(5) 0.015(4) 0.033(4) 0.007(4)
C5 0.055(5) 0.037(4) 0.057(5) 0.003(4) 0.032(4) 0.001(4)
C6 0.044(4) 0.035(4) 0.048(4) -0.004(3) 0.015(3) 0.001(3)
C7 0.063(5) 0.042(4) 0.062(5) 0.000(4) 0.022(4) -0.003(4)
C8 0.048(5) 0.044(5) 0.085(7) 0.003(5) 0.009(5) 0.004(4)
C9 0.060(6) 0.072(7) 0.058(6) -0.019(5) -0.002(5) 0.003(5)
C10 0.078(7) 0.089(7) 0.044(5) -0.007(5) 0.019(5) 0.006(6)
C11 0.056(5) 0.054(5) 0.056(5) 0.004(4) 0.020(4) -0.004(4)
C12 0.044(4) 0.041(4) 0.048(4) -0.002(3) 0.022(4) -0.006(3)
C13 0.050(5) 0.038(4) 0.078(6) -0.007(4) 0.014(4) 0.001(4)
C14 0.092(8) 0.051(5) 0.086(7) 0.017(5) 0.038(6) 0.028(5)
C15 0.061(6) 0.066(6) 0.067(6) 0.009(5) 0.020(5) 0.008(5)
C16 0.056(6) 0.095(8) 0.075(7) -0.023(6) -0.001(5) -0.006(6)
C17 0.070(6) 0.059(6) 0.082(7) -0.027(5) 0.016(5) 0.000(5)
C18 0.055(5) 0.041(4) 0.065(5) 0.008(4) 0.035(4) 0.011(4)
C19 0.067(5) 0.030(4) 0.075(6) -0.011(4) 0.038(5) -0.010(4)
C20 0.050(4) 0.035(4) 0.064(5) -0.002(4) 0.033(4) 0.001(3)
C21 0.054(5) 0.051(5) 0.077(6) 0.001(5) 0.034(5) 0.002(4)
C22 0.059(6) 0.089(7) 0.062(6) -0.007(5) 0.026(5) 0.006(5)
C23 0.083(7) 0.086(8) 0.070(7) 0.020(6) 0.034(6) 0.024(6)
C24 0.091(8) 0.066(6) 0.097(8) 0.027(6) 0.058(7) 0.014(6)
C25 0.075(6) 0.037(4) 0.096(7) 0.003(5) 0.052(6) -0.004(4)
C26 0.056(5) 0.034(4) 0.060(5) -0.006(4) 0.026(4) -0.004(3)
C27 0.073(7) 0.071(6) 0.078(7) 0.007(5) 0.037(6) 0.005(5)
C28 0.107(10) 0.091(9) 0.060(7) -0.005(6) -0.002(7) 0.007(7)
C29 0.058(7) 0.089(8) 0.105(10) -0.009(7) 0.018(7) -0.005(6)
C30 0.057(6) 0.101(8) 0.100(9) -0.010(7) 0.035(6) -0.016(6)
C31 0.059(6) 0.063(6) 0.078(6) -0.010(5) 0.033(5) -0.013(4)
C32 0.046(4) 0.049(4) 0.048(5) 0.011(4) 0.022(4) 0.003(4)
C33 0.071(7) 0.095(8) 0.061(6) 0.038(6) 0.022(5) 0.032(6)
C34 0.064(6) 0.100(8) 0.058(6) 0.029(6) 0.013(5) 0.014(6)
C35 0.075(6) 0.079(6) 0.053(5) 0.006(5) 0.028(5) 0.001(5)
C36 0.060(5) 0.052(5) 0.050(5) -0.003(4) 0.019(4) -0.005(4)
C37 0.052(5) 0.039(4) 0.058(5) 0.005(4) 0.026(4) 0.009(4)
C38 0.086(7) 0.040(5) 0.093(7) 0.009(5) 0.046(6) -0.001(5)
C39 0.109(9) 0.037(5) 0.107(9) 0.006(5) 0.070(8) -0.007(5)
C40 0.140(11) 0.049(6) 0.100(9) 0.010(6) 0.079(9) -0.010(6)
C41 0.210(17) 0.131(12) 0.072(8) 0.005(8) 0.072(10) -0.032(12)
C42 0.126(10) 0.076(7) 0.051(6) 0.005(5) 0.030(6) -0.028(6)
C43 0.049(5) 0.047(5) 0.053(5) -0.002(4) 0.021(4) 0.003(4)
C44 0.068(6) 0.055(5) 0.076(6) -0.016(5) 0.029(5) 0.004(5)
C45 0.057(6) 0.078(7) 0.100(8) -0.025(6) 0.036(6) 0.004(5)
C46 0.063(7) 0.118(10) 0.085(7) -0.020(7) 0.039(6) 0.015(7)
C47 0.101(9) 0.093(8) 0.123(10) -0.036(7) 0.082(8) -0.033(7)
C48 0.075(6) 0.068(6) 0.097(7) -0.018(5) 0.059(6) -0.017(5)
C49 0.055(5) 0.068(6) 0.085(7) 0.008(5) 0.038(5) 0.020(5)
C50 0.087(8) 0.042(5) 0.150(11) 0.009(6) 0.059(8) 0.007(5)
C51 0.070(6) 0.044(5) 0.087(7) -0.002(5) 0.034(5) -0.012(4)
C52 0.109(9) 0.054(6) 0.091(8) -0.005(6) 0.047(7) -0.004(6)
C53 0.135(12) 0.074(8) 0.100(9) 0.000(7) 0.062(9) -0.010(8)
C54 0.132(12) 0.108(11) 0.096(10) -0.018(8) 0.066(9) -0.048(9)
C55 0.112(10) 0.116(11) 0.129(11) -0.027(9) 0.083(10) -0.029(8)
C56 0.078(7) 0.086(8) 0.126(10) 0.011(7) 0.061(7) -0.002(6)
C57 0.082(6) 0.038(4) 0.096(7) -0.009(5) 0.059(6) 0.001(4)
C58 0.104(8) 0.052(6) 0.115(9) -0.022(6) 0.067(7) -0.019(6)
C59 0.118(10) 0.077(8) 0.135(12) -0.038(8) 0.068(9) -0.036(7)
C60 0.178(16) 0.086(9) 0.119(11) -0.034(8) 0.081(12) -0.005(10)
C61 0.180(15) 0.103(10) 0.114(11) -0.008(9) 0.100(11) 0.015(11)
C62 0.122(10) 0.069(7) 0.121(10) -0.011(7) 0.073(9) -0.010(7)

loop_
_atom_type_symbol
_atom_type_description
_atom_type_scat_dispersion_real
_atom_type_scat_dispersion_imag
_atom_type_scat_source
C C 0.0033 0.0016 'International Tables Vol C Tables 4.2.6.8 and 6.1.1.4'
H H 0.0000 0.0000 'International Tables Vol C Tables 4.2.6.8 and 6.1.1.4'
N N 0.0061 0.0033 'International Tables Vol C Tables 4.2.6.8 and 6.1.1.4'
P P 0.1023 0.0942 'International Tables Vol C Tables 4.2.6.8 and 6.1.1.4'
Cl Cl 0.1484 0.1585 'International Tables Vol C Tables 4.2.6.8 and 6.1.1.4'
Pd Pd -0.9988 1.0072 'International Tables Vol C Tables 4.2.6.8 and 6.1.1.4'

loop_
_geom_angle_atom_site_label_1
_geom_angle_atom_site_label_2
_geom_angle_atom_site_label_3
_geom_angle
_geom_angle_site_symmetry_1
_geom_angle_site_symmetry_3
_geom_angle_publ_flag
C1 Pd1 P2 91.4(2) . . ?
C1 Pd1 P1 91.7(2) . . ?
P2 Pd1 P1 176.22(7) . . ?
C1 Pd1 Cl1 177.1(2) . . ?
P2 Pd1 Cl1 85.96(7) . . ?
P1 Pd1 Cl1 90.88(7) . . ?
C32 Pd2 P3 90.0(2) . . ?
C32 Pd2 P4 87.6(2) . . ?
P3 Pd2 P4 171.18(8) . . ?
C32 Pd2 Cl2 177.9(3) . . ?
P3 Pd2 Cl2 91.91(8) . . ?
P4 Pd2 Cl2 90.63(9) . . ?
C1 N1 C2 110.0(6) . . ?
C1 N1 C18 126.2(6) . . ?
C2 N1 C18 123.6(6) . . ?
C1 N2 C3 109.7(6) . . ?
C1 N2 C4 126.5(6) . . ?
C3 N2 C4 123.7(6) . . ?
C32 N3 C49 126.5(7) . . ?
C32 N3 C33 108.9(8) . . ?
C49 N3 C33 124.6(8) . . ?
C32 N4 C34 111.6(8) . . ?
C32 N4 C35 125.7(7) . . ?
C34 N4 C35 122.3(9) . . ?
C6 P1 C5 104.3(4) . . ?
C6 P1 C12 104.5(3) . . ?
C5 P1 C12 104.5(3) . . ?
C6 P1 Pd1 120.6(3) . . ?
C5 P1 Pd1 111.9(2) . . ?
C12 P1 Pd1 109.7(2) . . ?
C26 P2 C20 109.5(4) . . ?
C26 P2 C19 105.9(4) . . ?
C20 P2 C19 101.1(4) . . ?
C26 P2 Pd1 113.2(3) . . ?
C20 P2 Pd1 114.1(3) . . ?
C19 P2 Pd1 112.1(3) . . ?
C36 P3 C37 104.6(4) . . ?
C36 P3 C43 102.6(4) . . ?
C37 P3 C43 107.9(4) . . ?
C36 P3 Pd2 111.9(3) . . ?
C37 P3 Pd2 118.9(3) . . ?
C43 P3 Pd2 109.7(3) . . ?
C57 P4 C50 102.7(5) . . ?
C57 P4 C51 108.2(4) . . ?
C50 P4 C51 108.6(5) . . ?
C57 P4 Pd2 117.8(3) . . ?
C50 P4 Pd2 112.3(3) . . ?
C51 P4 Pd2 106.9(3) . . ?
N1 C1 N2 104.4(6) . . ?
N1 C1 Pd1 128.2(5) . . ?
N2 C1 Pd1 127.4(5) . . ?
C3 C2 N1 108.5(7) . . ?
C3 C2 H2A 125.7 . . ?
N1 C2 H2A 125.7 . . ?
C2 C3 N2 107.3(6) . . ?
C2 C3 H3A 126.4 . . ?
N2 C3 H3A 126.4 . . ?
N2 C4 C5 110.9(6) . . ?
N2 C4 H4A 109.5 . . ?
C5 C4 H4A 109.5 . . ?
N2 C4 H4B 109.5 . . ?
C5 C4 H4B 109.5 . . ?
H4A C4 H4B 108.1 . . ?
C4 C5 P1 110.6(5) . . ?
C4 C5 H5A 109.5 . . ?
P1 C5 H5A 109.5 . . ?
C4 C5 H5B 109.5 . . ?
P1 C5 H5B 109.5 . . ?
H5A C5 H5B 108.1 . . ?
C11 C6 C7 118.6(7) . . ?
C11 C6 P1 121.1(6) . . ?
C7 C6 P1 120.1(6) . . ?
C6 C7 C8 119.3(8) . . ?
C6 C7 H7A 120.3 . . ?
C8 C7 H7A 120.3 . . ?
C9 C8 C7 121.1(9) . . ?
C9 C8 H8A 119.4 . . ?
C7 C8 H8A 119.4 . . ?
C8 C9 C10 119.2(9) . . ?
C8 C9 H9A 120.4 . . ?
C10 C9 H9A 120.4 . . ?
C11 C10 C9 120.1(9) . . ?
C11 C10 H10A 119.9 . . ?
C9 C10 H10A 119.9 . . ?
C10 C11 C6 121.6(8) . . ?
C10 C11 H11A 119.2 . . ?
C6 C11 H11A 119.2 . . ?
C17 C12 C13 118.5(8) . . ?
C17 C12 P1 119.6(6) . . ?
C13 C12 P1 121.9(6) . . ?
C12 C13 C14 120.8(8) . . ?
C12 C13 H13A 119.6 . . ?
C14 C13 H13A 119.6 . . ?
C15 C14 C13 121.3(9) . . ?
C15 C14 H14A 119.4 . . ?
C13 C14 H14A 119.4 . . ?
C14 C15 C16 118.7(9) . . ?
C14 C15 H15A 120.6 . . ?
C16 C15 H15A 120.6 . . ?
C15 C16 C17 122.1(9) . . ?
C15 C16 H16A 118.9 . . ?
C17 C16 H16A 118.9 . . ?
C12 C17 C16 118.6(9) . . ?
C12 C17 H17A 120.7 . . ?
C16 C17 H17A 120.7 . . ?
N1 C18 C19 112.2(7) . . ?
N1 C18 H18A 109.2 . . ?
C19 C18 H18A 109.2 . . ?
N1 C18 H18B 109.2 . . ?
C19 C18 H18B 109.2 . . ?
H18A C18 H18B 107.9 . . ?
C18 C19 P2 109.1(5) . . ?
C18 C19 H19A 109.9 . . ?
P2 C19 H19A 109.9 . . ?
C18 C19 H19B 109.9 . . ?
P2 C19 H19B 109.9 . . ?
H19A C19 H19B 108.3 . . ?
C21 C20 C25 117.8(8) . . ?
C21 C20 P2 120.6(6) . . ?
C25 C20 P2 121.2(7) . . ?
C20 C21 C22 121.5(9) . . ?
C20 C21 H21A 119.3 . . ?
C22 C21 H21A 119.3 . . ?
C23 C22 C21 119.6(10) . . ?
C23 C22 H22A 120.2 . . ?
C21 C22 H22A 120.2 . . ?
C24 C23 C22 120.4(10) . . ?
C24 C23 H23A 119.8 . . ?
C22 C23 H23A 119.8 . . ?
C23 C24 C25 120.9(10) . . ?
C23 C24 H24A 119.5 . . ?
C25 C24 H24A 119.5 . . ?
C24 C25 C20 119.8(9) . . ?
C24 C25 H25A 120.1 . . ?
C20 C25 H25A 120.1 . . ?
C31 C26 C27 117.9(8) . . ?
C31 C26 P2 123.6(7) . . ?
C27 C26 P2 118.5(6) . . ?
C28 C27 C26 121.3(10) . . ?
C28 C27 H27A 119.4 . . ?
C26 C27 H27A 119.4 . . ?
C27 C28 C29 117.9(10) . . ?
C27 C28 H28A 121.0 . . ?
C29 C28 H28A 121.0 . . ?
C30 C29 C28 120.6(10) . . ?
C30 C29 H29A 119.7 . . ?
C28 C29 H29A 119.7 . . ?
C29 C30 C31 121.8(10) . . ?
C29 C30 H30A 119.1 . . ?
C31 C30 H30A 119.1 . . ?
C30 C31 C26 120.4(9) . . ?
C30 C31 H31A 119.8 . . ?
C26 C31 H31A 119.8 . . ?
N3 C32 N4 106.1(7) . . ?
N3 C32 Pd2 125.3(6) . . ?
N4 C32 Pd2 128.6(6) . . ?
C34 C33 N3 107.7(9) . . ?
C34 C33 H33A 126.2 . . ?
N3 C33 H33A 126.2 . . ?
C33 C34 N4 105.7(10) . . ?
C33 C34 H34A 127.2 . . ?
N4 C34 H34A 127.2 . . ?
N4 C35 C36 109.5(7) . . ?
N4 C35 H35A 109.8 . . ?
C36 C35 H35A 109.8 . . ?
N4 C35 H35B 109.8 . . ?
C36 C35 H35B 109.8 . . ?
H35A C35 H35B 108.2 . . ?
C35 C36 P3 110.7(6) . . ?
C35 C36 H36A 109.5 . . ?
P3 C36 H36A 109.5 . . ?
C35 C36 H36B 109.5 . . ?
P3 C36 H36B 109.5 . . ?
H36A C36 H36B 108.1 . . ?
C42 C37 C38 119.0(8) . . ?
C42 C37 P3 119.6(7) . . ?
C38 C37 P3 121.3(7) . . ?
C39 C38 C37 120.1(10) . . ?
C39 C38 H38A 119.9 . . ?
C37 C38 H38A 119.9 . . ?
C40 C39 C38 122.5(11) . . ?
C40 C39 H39A 118.8 . . ?
C38 C39 H39A 118.8 . . ?
C39 C40 C41 117.6(11) . . ?
C39 C40 H40A 121.2 . . ?
C41 C40 H40A 121.2 . . ?
C40 C41 C42 125.2(13) . . ?
C40 C41 H41A 117.4 . . ?
C42 C41 H41A 117.4 . . ?
C37 C42 C41 115.7(11) . . ?
C37 C42 H42A 122.1 . . ?
C41 C42 H42A 122.1 . . ?
C44 C43 C48 118.7(8) . . ?
C44 C43 P3 121.2(7) . . ?
C48 C43 P3 120.0(6) . . ?
C43 C44 C45 122.5(10) . . ?
C43 C44 H44A 118.7 . . ?
C45 C44 H44A 118.7 . . ?
C46 C45 C44 117.8(10) . . ?
C46 C45 H45A 121.1 . . ?
C44 C45 H45A 121.1 . . ?
C45 C46 C47 121.5(9) . . ?
C45 C46 H46A 119.2 . . ?
C47 C46 H46A 119.2 . . ?
C48 C47 C46 118.4(10) . . ?
C48 C47 H47A 120.8 . . ?
C46 C47 H47A 120.8 . . ?
C47 C48 C43 121.0(10) . . ?
C47 C48 H48A 119.5 . . ?
C43 C48 H48A 119.5 . . ?
N3 C49 C50 111.7(8) . . ?
N3 C49 H49A 109.3 . . ?
C50 C49 H49A 109.3 . . ?
N3 C49 H49B 109.3 . . ?
C50 C49 H49B 109.3 . . ?
H49A C49 H49B 107.9 . . ?
C49 C50 P4 111.1(6) . . ?
C49 C50 H50A 109.4 . . ?
P4 C50 H50A 109.4 . . ?
C49 C50 H50B 109.4 . . ?
P4 C50 H50B 109.4 . . ?
H50A C50 H50B 108.0 . . ?
C56 C51 C52 117.1(10) . . ?
C56 C51 P4 117.4(8) . . ?
C52 C51 P4 125.3(8) . . ?
C53 C52 C51 121.2(12) . . ?
C53 C52 H52A 119.4 . . ?
C51 C52 H52A 119.4 . . ?
C54 C53 C52 123.2(13) . . ?
C54 C53 H53A 118.4 . . ?
C52 C53 H53A 118.4 . . ?
C53 C54 C55 118.1(13) . . ?
C53 C54 H54A 121.0 . . ?
C55 C54 H54A 121.0 . . ?
C54 C55 C56 121.3(14) . . ?
C54 C55 H55A 119.4 . . ?
C56 C55 H55A 119.4 . . ?
C51 C56 C55 119.0(12) . . ?
C51 C56 H56A 120.5 . . ?
C55 C56 H56A 120.5 . . ?
C62 C57 C58 118.0(10) . . ?
C62 C57 P4 116.8(8) . . ?
C58 C57 P4 125.2(8) . . ?
C59 C58 C57 121.8(10) . . ?
C59 C58 H58A 119.1 . . ?
C57 C58 H58A 119.1 . . ?
C60 C59 C58 122.0(12) . . ?
C60 C59 H59A 119.0 . . ?
C58 C59 H59A 119.0 . . ?
C59 C60 C61 119.5(13) . . ?
C59 C60 H60A 120.2 . . ?
C61 C60 H60A 120.2 . . ?
C62 C61 C60 118.8(12) . . ?
C62 C61 H61A 120.6 . . ?
C60 C61 H61A 120.6 . . ?
C57 C62 C61 119.8(11) . . ?
C57 C62 H62A 120.1 . . ?
C61 C62 H62A 120.1 . . ?

loop_
_geom_bond_atom_site_label_1
_geom_bond_atom_site_label_2
_geom_bond_distance
_geom_bond_site_symmetry_2
_geom_bond_publ_flag
Pd1 C1 1.983(7) . ?
Pd1 P2 2.297(2) . ?
Pd1 P1 2.3248(19) . ?
Pd1 Cl1 2.333(2) . ?
Pd2 C32 1.994(8) . ?
Pd2 P3 2.319(2) . ?
Pd2 P4 2.319(2) . ?
Pd2 Cl2 2.331(2) . ?
Cl4D Cl4D 1.69(4) 7_566 ?
N1 C1 1.356(9) . ?
N1 C2 1.386(9) . ?
N1 C18 1.451(9) . ?
N2 C1 1.358(8) . ?
N2 C3 1.404(9) . ?
N2 C4 1.423(9) . ?
N3 C32 1.323(10) . ?
N3 C49 1.411(11) . ?
N3 C33 1.422(12) . ?
N4 C32 1.334(10) . ?
N4 C34 1.386(11) . ?
N4 C35 1.481(11) . ?
P1 C6 1.797(7) . ?
P1 C5 1.812(7) . ?
P1 C12 1.813(8) . ?
P2 C26 1.779(8) . ?
P2 C20 1.798(8) . ?
P2 C19 1.822(8) . ?
P3 C36 1.804(8) . ?
P3 C37 1.820(8) . ?
P3 C43 1.834(8) . ?
P4 C57 1.759(10) . ?
P4 C50 1.825(10) . ?
P4 C51 1.829(10) . ?
C2 C3 1.288(11) . ?
C2 H2A 0.9300 . ?
C3 H3A 0.9300 . ?
C4 C5 1.519(10) . ?
C4 H4A 0.9700 . ?
C4 H4B 0.9700 . ?
C5 H5A 0.9700 . ?
C5 H5B 0.9700 . ?
C6 C11 1.379(11) . ?
C6 C7 1.397(10) . ?
C7 C8 1.401(12) . ?
C7 H7A 0.9300 . ?
C8 C9 1.370(13) . ?
C8 H8A 0.9300 . ?
C9 C10 1.385(14) . ?
C9 H9A 0.9300 . ?
C10 C11 1.374(12) . ?
C10 H10A 0.9300 . ?
C11 H11A 0.9300 . ?
C12 C17 1.373(11) . ?
C12 C13 1.377(10) . ?
C13 C14 1.383(12) . ?
C13 H13A 0.9300 . ?
C14 C15 1.335(13) . ?
C14 H14A 0.9300 . ?
C15 C16 1.349(13) . ?
C15 H15A 0.9300 . ?
C16 C17 1.405(13) . ?
C16 H16A 0.9300 . ?
C17 H17A 0.9300 . ?
C18 C19 1.499(11) . ?
C18 H18A 0.9700 . ?
C18 H18B 0.9700 . ?
C19 H19A 0.9700 . ?
C19 H19B 0.9700 . ?
C20 C21 1.369(11) . ?
C20 C25 1.404(10) . ?
C21 C22 1.377(12) . ?
C21 H21A 0.9300 . ?
C22 C23 1.377(14) . ?
C22 H22A 0.9300 . ?
C23 C24 1.334(14) . ?
C23 H23A 0.9300 . ?
C24 C25 1.389(13) . ?
C24 H24A 0.9300 . ?
C25 H25A 0.9300 . ?
C26 C31 1.396(11) . ?
C26 C27 1.407(12) . ?
C27 C28 1.392(14) . ?
C27 H27A 0.9300 . ?
C28 C29 1.428(16) . ?
C28 H28A 0.9300 . ?
C29 C30 1.325(14) . ?
C29 H29A 0.9300 . ?
C30 C31 1.386(13) . ?
C30 H30A 0.9300 . ?
C31 H31A 0.9300 . ?
C33 C34 1.317(14) . ?
C33 H33A 0.9300 . ?
C34 H34A 0.9300 . ?
C35 C36 1.516(11) . ?
C35 H35A 0.9700 . ?
C35 H35B 0.9700 . ?
C36 H36A 0.9700 . ?
C36 H36B 0.9700 . ?
C37 C42 1.336(12) . ?
C37 C38 1.376(12) . ?
C38 C39 1.352(12) . ?
C38 H38A 0.9300 . ?
C39 C40 1.277(14) . ?
C39 H39A 0.9300 . ?
C40 C41 1.308(17) . ?
C40 H40A 0.9300 . ?
C41 C42 1.395(15) . ?
C41 H41A 0.9300 . ?
C42 H42A 0.9300 . ?
C43 C44 1.355(11) . ?
C43 C48 1.382(11) . ?
C44 C45 1.369(12) . ?
C44 H44A 0.9300 . ?
C45 C46 1.341(15) . ?
C45 H45A 0.9300 . ?
C46 C47 1.416(16) . ?
C46 H46A 0.9300 . ?
C47 C48 1.336(13) . ?
C47 H47A 0.9300 . ?
C48 H48A 0.9300 . ?
C49 C50 1.508(13) . ?
C49 H49A 0.9700 . ?
C49 H49B 0.9700 . ?
C50 H50A 0.9700 . ?
C50 H50B 0.9700 . ?
C51 C56 1.368(14) . ?
C51 C52 1.375(14) . ?
C52 C53 1.351(15) . ?
C52 H52A 0.9300 . ?
C53 C54 1.292(17) . ?
C53 H53A 0.9300 . ?
C54 C55 1.362(18) . ?
C54 H54A 0.9300 . ?
C55 C56 1.402(15) . ?
C55 H55A 0.9300 . ?
C56 H56A 0.9300 . ?
C57 C62 1.389(14) . ?
C57 C58 1.396(13) . ?
C58 C59 1.389(16) . ?
C58 H58A 0.9300 . ?
C59 C60 1.307(17) . ?
C59 H59A 0.9300 . ?
C60 C61 1.444(19) . ?
C60 H60A 0.9300 . ?
C61 C62 1.429(18) . ?
C61 H61A 0.9300 . ?
C62 H62A 0.9300 . ?
